data_2242397
loop_
_publ_author_name
'Girisha, Marisiddaiah'
'Yathirajan, Hemmige S.'
'Rathore, Ravindranath S.'
'Glidewell, Christopher'

_publ_section_title
;
 Reinvestigation of the crystal structure of
 <i>N</i>-(4-chlorobenzylidene)-2-hydroxyaniline: a three-dimensional
 structure containing O---H&#x00B7;&#x00B7;&#x00B7;N,
 O---H&#x00B7;&#x00B7;&#x00B7;O and C---H&#x00B7;&#x00B7;&#x00B7;\p(arene)
 hydrogen bonds
;
_journal_coeditor_code ZL2725
_journal_issue 3
_journal_name_full 'Acta Crystallographica Section E'
_journal_page_first 376
_journal_page_last 379
_journal_paper_doi 10.1107/S205698901800244X
_journal_volume 74
_journal_year 2018
_chemical_formula_iupac 'C13 H10 Cl N O'
_chemical_formula_moiety 'C13 H10 Cl N O'
_chemical_formula_sum 'C13 H10 Cl N O'
_chemical_formula_weight 231.67
_chemical_name_systematic
;
<i>N</i>-(4-chlorobenzylidene)-2-hydroxyaniline
;
_space_group_crystal_system monoclinic
_space_group_IT_number 14
_space_group_name_Hall '-P 2yn'
_space_group_name_H-M_alt 'P 1 21/n 1'
_symmetry_space_group_name_Hall '-P 2yn'
_symmetry_space_group_name_H-M 'P 1 21/n 1'
_atom_sites_solution_hydrogens mixed
_audit_creation_method SHELXL-2014
_cell_angle_alpha 90
_cell_angle_beta 101.521(4)
_cell_angle_gamma 90
_cell_formula_units_Z 4
_cell_length_a 13.0830(17)
_cell_length_b 5.8746(6)
_cell_length_c 14.825(2)
_cell_measurement_reflns_used 2571
_cell_measurement_temperature 296(2)
_cell_measurement_theta_max 27.554
_cell_measurement_theta_min 2.319
_cell_volume 1116.5(2)
_computing_cell_refinement
;
SAINT (Bruker, 2012)
;
_computing_data_collection
;
APEX2 (Bruker, 2012)
;
_computing_data_reduction
;
SAINT (Bruker, 2012)
;
_computing_molecular_graphics
;
PLATON (Spek, 2009)
;
_computing_publication_material
;
SHELXL2014 (Sheldrick, 2015<i>b</i>) and PLATON (Spek, 2009)
;
_computing_structure_refinement
;
SHELXL2014 (Sheldrick, 2015<i>b</i>)
;
_computing_structure_solution
;
SHELXT2014 (Sheldrick, 2015<i>a</i>)
;
_diffrn_ambient_temperature 296(2)
_diffrn_measured_fraction_theta_full 1.000
_diffrn_measured_fraction_theta_max 1.000
_diffrn_measurement_device_type 'Bruker APEXII'
_diffrn_measurement_method '\f and \w scans'
_diffrn_radiation_monochromator graphite
_diffrn_radiation_type MoK\a
_diffrn_radiation_wavelength 0.71073
_diffrn_reflns_av_R_equivalents 0.0321
_diffrn_reflns_limit_h_max 16
_diffrn_reflns_limit_h_min -16
_diffrn_reflns_limit_k_max 7
_diffrn_reflns_limit_k_min -7
_diffrn_reflns_limit_l_max 19
_diffrn_reflns_limit_l_min -18
_diffrn_reflns_number 11962
_diffrn_reflns_theta_full 25.242
_diffrn_reflns_theta_max 27.498
_diffrn_reflns_theta_min 2.319
_diffrn_standards_decay_% 0
_diffrn_standards_interval_count 0
_diffrn_standards_interval_time 0
_diffrn_standards_number 0
_exptl_absorpt_coefficient_mu 0.317
_exptl_absorpt_correction_T_max 0.957
_exptl_absorpt_correction_T_min 0.897
_exptl_absorpt_correction_type multi-scan
_exptl_absorpt_process_details
;
(SADABS; Bruker, 2012)
;
_exptl_crystal_colour brown
_exptl_crystal_density_diffrn 1.378
_exptl_crystal_description block
_exptl_crystal_F_000 480
_exptl_crystal_size_max 0.240
_exptl_crystal_size_mid 0.220
_exptl_crystal_size_min 0.140
_refine_diff_density_max 0.158
_refine_diff_density_min -0.214
_refine_ls_extinction_method none
_refine_ls_goodness_of_fit_ref 1.019
_refine_ls_hydrogen_treatment mixed
_refine_ls_matrix_type full
_refine_ls_number_parameters 148
_refine_ls_number_reflns 2565
_refine_ls_number_restraints 0
_refine_ls_restrained_S_all 1.019
_refine_ls_R_factor_all 0.0891
_refine_ls_R_factor_gt 0.0421
_refine_ls_shift/su_max 0.000
_refine_ls_shift/su_mean 0.000
_refine_ls_structure_factor_coef Fsqd
_refine_ls_weighting_details 'w=1/[\s^2^(Fo^2^)+(0.0322P)^2^+0.4436P] where P=(Fo^2^+2Fc^2^)/3'
_refine_ls_weighting_scheme calc
_refine_ls_wR_factor_gt 0.0855
_refine_ls_wR_factor_ref 0.1058
_reflns_number_gt 1556
_reflns_number_total 2565
_reflns_threshold_expression 'I > 2\s(I)'
_cod_data_source_file zl2725sup1.cif
_cod_data_source_block I
_cod_database_code 2242397
_shelx_space_group_comment
;
The symmetry employed for this shelxl refinement is uniquely defined
by the following loop, which should always be used as a source of
symmetry information in preference to the above space-group names.
They are only intended as comments.
;
_shelx_estimated_absorpt_t_min 0.928
_shelx_estimated_absorpt_t_max 0.957
_shelxl_version_number 2.014

loop_
_space_group_symop_operation_xyz
'x, y, z'
'-x+1/2, y+1/2, -z+1/2'
'-x, -y, -z'
'x-1/2, -y-1/2, z-1/2'

loop_
_atom_site_type_symbol
_atom_site_label
_atom_site_fract_x
_atom_site_fract_y
_atom_site_fract_z
_atom_site_U_iso_or_equiv
_atom_site_adp_type
_atom_site_calc_flag
_atom_site_occupancy
C C1 0.65441(13) 0.6411(3) 0.62783(12) 0.0374(4) Uani d 1
C C2 0.68202(15) 0.8448(3) 0.59096(13) 0.0423(5) Uani d 1
O O2 0.60543(11) 0.9939(2) 0.55382(11) 0.0604(4) Uani d 1
H H2 0.5507(19) 0.928(5) 0.5621(18) 0.091 Uiso d 1
C C3 0.78503(15) 0.8963(4) 0.59195(14) 0.0494(5) Uani d 1
H H3 0.8029 1.0334 0.5678 0.059 Uiso calc 1
C C4 0.86113(15) 0.7427(4) 0.62911(14) 0.0523(5) Uani d 1
H H4 0.9307 0.7753 0.6290 0.063 Uiso calc 1
C C5 0.83542(15) 0.5410(4) 0.66645(14) 0.0500(5) Uani d 1
H H5 0.8876 0.4392 0.6921 0.060 Uiso calc 1
C C6 0.73255(14) 0.4898(3) 0.66596(13) 0.0436(5) Uani d 1
H H6 0.7155 0.3535 0.6912 0.052 Uiso calc 1
N N1 0.54588(11) 0.6144(3) 0.62148(10) 0.0422(4) Uani d 1
C C11 0.39586(13) 0.3955(3) 0.63857(12) 0.0390(4) Uani d 1
C C12 0.32219(14) 0.5524(3) 0.59676(13) 0.0452(5) Uani d 1
H H12 0.3437 0.6879 0.5740 0.054 Uiso calc 1
C C13 0.21690(15) 0.5086(4) 0.58864(14) 0.0507(5) Uani d 1
H H13 0.1675 0.6142 0.5609 0.061 Uiso calc 1
C C14 0.18611(14) 0.3071(4) 0.62218(14) 0.0479(5) Uani d 1
Cl Cl14 0.05422(4) 0.24857(13) 0.60947(5) 0.0861(3) Uani d 1
C C15 0.25681(16) 0.1493(4) 0.66378(14) 0.0520(5) Uani d 1
H H15 0.2347 0.0140 0.6863 0.062 Uiso calc 1
C C16 0.36183(15) 0.1950(3) 0.67172(14) 0.0496(5) Uani d 1
H H16 0.4106 0.0889 0.6999 0.059 Uiso calc 1
C C17 0.50747(14) 0.4332(3) 0.64610(13) 0.0429(5) Uani d 1
H H17 0.5529 0.3169 0.6705 0.052 Uiso calc 1

loop_
_atom_site_aniso_label
_atom_site_aniso_U_11
_atom_site_aniso_U_22
_atom_site_aniso_U_33
_atom_site_aniso_U_12
_atom_site_aniso_U_13
_atom_site_aniso_U_23
C1 0.0388(9) 0.0405(10) 0.0329(10) 0.0007(8) 0.0071(8) -0.0036(8)
C2 0.0476(11) 0.0400(11) 0.0391(11) 0.0006(9) 0.0086(8) -0.0013(9)
O2 0.0563(9) 0.0476(9) 0.0756(11) 0.0059(7) 0.0095(8) 0.0162(8)
C3 0.0549(12) 0.0458(12) 0.0498(12) -0.0093(10) 0.0160(10) -0.0007(10)
C4 0.0403(10) 0.0644(14) 0.0540(13) -0.0073(10) 0.0139(9) -0.0068(11)
C5 0.0405(11) 0.0565(13) 0.0525(13) 0.0062(10) 0.0081(9) 0.0010(11)
C6 0.0430(10) 0.0431(11) 0.0448(11) 0.0009(9) 0.0085(8) 0.0024(9)
N1 0.0386(8) 0.0434(9) 0.0440(10) 0.0007(7) 0.0068(7) 0.0020(8)
C11 0.0388(10) 0.0414(11) 0.0364(10) 0.0008(8) 0.0064(8) -0.0022(9)
C12 0.0460(11) 0.0401(11) 0.0489(12) -0.0011(9) 0.0084(9) 0.0016(9)
C13 0.0448(11) 0.0493(12) 0.0571(13) 0.0076(10) 0.0078(9) 0.0029(10)
C14 0.0408(10) 0.0549(13) 0.0503(12) -0.0055(9) 0.0149(9) -0.0070(10)
Cl14 0.0454(3) 0.1019(5) 0.1145(6) -0.0124(3) 0.0244(3) 0.0021(4)
C15 0.0574(13) 0.0454(12) 0.0558(13) -0.0091(10) 0.0178(10) 0.0015(10)
C16 0.0486(11) 0.0451(12) 0.0534(13) 0.0018(9) 0.0064(9) 0.0098(10)
C17 0.0396(10) 0.0414(11) 0.0461(12) 0.0048(8) 0.0042(8) 0.0021(9)

loop_
_atom_type_symbol
_atom_type_description
_atom_type_scat_dispersion_real
_atom_type_scat_dispersion_imag
_atom_type_scat_source
C C 0.0033 0.0016 'International Tables Vol C Tables 4.2.6.8 and 6.1.1.4'
H H 0.0000 0.0000 'International Tables Vol C Tables 4.2.6.8 and 6.1.1.4'
Cl Cl 0.1484 0.1585 'International Tables Vol C Tables 4.2.6.8 and 6.1.1.4'
N N 0.0061 0.0033 'International Tables Vol C Tables 4.2.6.8 and 6.1.1.4'
O O 0.0106 0.0060 'International Tables Vol C Tables 4.2.6.8 and 6.1.1.4'

loop_
_geom_angle_atom_site_label_1
_geom_angle_atom_site_label_2
_geom_angle_atom_site_label_3
_geom_angle
C6 C1 C2 118.87(17)
C6 C1 N1 127.23(18)
C2 C1 N1 113.90(16)
O2 C2 C3 120.15(18)
O2 C2 C1 118.93(17)
C3 C2 C1 120.92(17)
C2 O2 H2 103.0(18)
C4 C3 C2 119.24(19)
C4 C3 H3 120.4
C2 C3 H3 120.4
C3 C4 C5 120.68(18)
C3 C4 H4 119.7
C5 C4 H4 119.7
C4 C5 C6 120.16(19)
C4 C5 H5 119.9
C6 C5 H5 119.9
C5 C6 C1 120.12(19)
C5 C6 H6 119.9
C1 C6 H6 119.9
C17 N1 C1 121.83(16)
C16 C11 C12 118.69(17)
C16 C11 C17 119.35(17)
C12 C11 C17 121.94(17)
C13 C12 C11 120.45(19)
C13 C12 H12 119.8
C11 C12 H12 119.8
C14 C13 C12 119.16(18)
C14 C13 H13 120.4
C12 C13 H13 120.4
C15 C14 C13 121.77(18)
C15 C14 Cl14 118.96(17)
C13 C14 Cl14 119.26(16)
C14 C15 C16 118.58(19)
C14 C15 H15 120.7
C16 C15 H15 120.7
C15 C16 C11 121.36(18)
C15 C16 H16 119.3
C11 C16 H16 119.3
N1 C17 C11 123.79(17)
N1 C17 H17 118.1
C11 C17 H17 118.1

loop_
_geom_bond_atom_site_label_1
_geom_bond_atom_site_label_2
_geom_bond_distance
C1 C6 1.387(2)
C1 C2 1.393(3)
C1 N1 1.413(2)
C2 O2 1.361(2)
C2 C3 1.379(3)
O2 H2 0.84(3)
C3 C4 1.375(3)
C3 H3 0.9300
C4 C5 1.377(3)
C4 H4 0.9300
C5 C6 1.378(3)
C5 H5 0.9300
C6 H6 0.9300
N1 C17 1.262(2)
C11 C16 1.384(3)
C11 C12 1.387(2)
C11 C17 1.459(2)
C12 C13 1.383(3)
C12 H12 0.9300
C13 C14 1.375(3)
C13 H13 0.9300
C14 C15 1.366(3)
C14 Cl14 1.7324(19)
C15 C16 1.382(3)
C15 H15 0.9300
C16 H16 0.9300
C17 H17 0.9300

loop_
_geom_hbond_atom_site_label_D
_geom_hbond_atom_site_label_H
_geom_hbond_atom_site_label_A
_geom_hbond_site_symmetry_A
_geom_hbond_distance_DH
_geom_hbond_distance_HA
_geom_hbond_distance_DA
_geom_hbond_angle_DHA
_geom_hbond_publ_flag
O2 H2 N1 . 0.84(3) 2.05(3) 2.626(2) 125(2) y
O2 H2 O2 3_676 0.84(3) 2.44(3) 2.899(2) 115(2) y
C6 H6 Cg1 2_646 0.93 2.79 3.491(2) 133 y
C15 H15 Cg2 2_546 0.93 2.96 3.675(2) 135 y

loop_
_geom_torsion_atom_site_label_1
_geom_torsion_atom_site_label_2
_geom_torsion_atom_site_label_3
_geom_torsion_atom_site_label_4
_geom_torsion
C6 C1 C2 O2 -179.76(17)
N1 C1 C2 O2 0.1(2)
C6 C1 C2 C3 0.1(3)
N1 C1 C2 C3 179.96(17)
O2 C2 C3 C4 -179.48(18)
C1 C2 C3 C4 0.7(3)
C2 C3 C4 C5 -1.1(3)
C3 C4 C5 C6 0.8(3)
C4 C5 C6 C1 0.0(3)
C2 C1 C6 C5 -0.4(3)
N1 C1 C6 C5 179.72(18)
C6 C1 N1 C17 -4.9(3)
C2 C1 N1 C17 175.25(17)
C16 C11 C12 C13 0.1(3)
C17 C11 C12 C13 178.31(18)
C11 C12 C13 C14 -0.3(3)
C12 C13 C14 C15 0.4(3)
C12 C13 C14 Cl14 -178.35(15)
C13 C14 C15 C16 -0.2(3)
Cl14 C14 C15 C16 178.52(16)
C14 C15 C16 C11 0.0(3)
C12 C11 C16 C15 0.1(3)
C17 C11 C16 C15 -178.19(18)
C1 N1 C17 C11 -178.31(16)
C16 C11 C17 N1 -176.83(18)
C12 C11 C17 N1 5.0(3)

_cod_database_fobs_code 2242397
